data_4312083
loop_
_publ_author_name
'Joseph M. Mahoney'
'Alicia M. Beatty'
'Bradley D. Smith'

_publ_section_title
;
 Selective Solid-Liquid Extraction of Lithium Halide Salts Using a Ditopic
 Macrobicyclic Receptor
;
_journal_name_full 'Inorganic Chemistry'
_journal_page_first 7617
_journal_page_last 7621
_journal_paper_doi 10.1021/ic049066b
_journal_volume 43
_journal_year 2004
_chemical_formula_sum 'C44 H64 Cl Li N4 O10'
_chemical_formula_weight 851.38
_chemical_name_systematic
; 
 ? 
;
_space_group_IT_number 14
_symmetry_cell_setting monoclinic
_symmetry_space_group_name_Hall '-P 2yn'
_symmetry_space_group_name_H-M 'P 1 21/n 1'
_atom_sites_solution_hydrogens geom
_atom_sites_solution_primary direct
_atom_sites_solution_secondary difmap
_audit_creation_method SHELXL-97
_cell_angle_alpha 90.00
_cell_angle_beta 96.319(2)
_cell_angle_gamma 90.00
_cell_formula_units_Z 4
_cell_length_a 10.9083(7)
_cell_length_b 12.6401(8)
_cell_length_c 33.139(2)
_cell_measurement_reflns_used 7245
_cell_measurement_temperature 100(2)
_cell_measurement_theta_max 27.96
_cell_measurement_theta_min 2.45
_cell_volume 4541.5(5)
_computing_cell_refinement 'Bruker SMART'
_computing_data_collection 'Bruker SMART'
_computing_data_reduction 'Bruker SHELXTL'
_computing_molecular_graphics 'Bruker SHELXTL'
_computing_publication_material 'Bruker SHELXTL'
_computing_structure_refinement 'SHELXL-97 (Sheldrick, 1997)'
_computing_structure_solution 'SHELXS-97 (Sheldrick, 1990)'
_diffrn_ambient_temperature 100(2)
_diffrn_measured_fraction_theta_full 0.998
_diffrn_measured_fraction_theta_max 0.998
_diffrn_measurement_device_type 'CCD area detector'
_diffrn_measurement_method 'phi and omega scans'
_diffrn_radiation_monochromator graphite
_diffrn_radiation_source 'fine-focus sealed tube'
_diffrn_radiation_type MoK\a
_diffrn_radiation_wavelength 0.71073
_diffrn_reflns_av_R_equivalents 0.0458
_diffrn_reflns_av_sigmaI/netI 0.0439
_diffrn_reflns_limit_h_max 14
_diffrn_reflns_limit_h_min -14
_diffrn_reflns_limit_k_max 16
_diffrn_reflns_limit_k_min -16
_diffrn_reflns_limit_l_max 44
_diffrn_reflns_limit_l_min -44
_diffrn_reflns_number 47750
_diffrn_reflns_theta_full 28.30
_diffrn_reflns_theta_max 28.30
_diffrn_reflns_theta_min 1.91
_exptl_absorpt_coefficient_mu 0.144
_exptl_absorpt_correction_T_max 1.0000
_exptl_absorpt_correction_T_min 0.8728
_exptl_absorpt_correction_type empirical
_exptl_absorpt_process_details SADABS
_exptl_crystal_colour colorless
_exptl_crystal_density_diffrn 1.245
_exptl_crystal_density_method 'not measured'
_exptl_crystal_description plate
_exptl_crystal_F_000 1824
_exptl_crystal_size_max 0.45
_exptl_crystal_size_mid 0.3
_exptl_crystal_size_min 0.15
_refine_diff_density_max 1.480
_refine_diff_density_min -0.660
_refine_diff_density_rms 0.089
_refine_ls_extinction_method none
_refine_ls_goodness_of_fit_ref 1.056
_refine_ls_hydrogen_treatment riding
_refine_ls_matrix_type full
_refine_ls_number_parameters 634
_refine_ls_number_reflns 11275
_refine_ls_number_restraints 0
_refine_ls_restrained_S_all 1.056
_refine_ls_R_factor_all 0.1497
_refine_ls_R_factor_gt 0.1246
_refine_ls_shift/su_max 0.127
_refine_ls_shift/su_mean 0.012
_refine_ls_structure_factor_coef Fsqd
_refine_ls_weighting_details 'calc w=1/[\s^2^(Fo^2^)+(0.1161P)^2^+15.4390P] where P=(Fo^2^+2Fc^2^)/3'
_refine_ls_weighting_scheme calc
_refine_ls_wR_factor_gt 0.3027
_refine_ls_wR_factor_ref 0.3211
_reflns_number_gt 8521
_reflns_number_total 11275
_reflns_threshold_expression >2sigma(I)
_cod_data_source_file ic049066bsi20040714_104835.cif
_cod_data_source_block 1.LiCl
_cod_depositor_comments
;
The following automatic conversions were performed:
'_symmetry_cell_setting' value 'Monoclinic' changed to 'monoclinic'
according to '/home/saulius/struct/CIF-dictionaries/cif_core.dic'
dictionary named 'cif_core.dic' version 2.4.1 from 2010-06-29.

Automatic conversion script
Id: cif_fix_enum 1527 2010-12-29 10:47:43Z saulius 
;
_cod_database_code 4312083

loop_
_symmetry_equiv_pos_as_xyz
'x, y, z'
'-x+1/2, y+1/2, -z+1/2'
'-x, -y, -z'
'x-1/2, -y-1/2, z-1/2'

loop_
_atom_site_label
_atom_site_type_symbol
_atom_site_fract_x
_atom_site_fract_y
_atom_site_fract_z
_atom_site_U_iso_or_equiv
_atom_site_adp_type
_atom_site_occupancy
_atom_site_symmetry_multiplicity
_atom_site_calc_flag
_atom_site_refinement_flags
_atom_site_disorder_assembly
_atom_site_disorder_group
O1W O 0.2967(3) 0.0369(2) 0.23264(9) 0.0423(7) Uani 1 1 d . . .
H1W H 0.3436 0.0213 0.2557 0.051 Uiso 1 1 d R . .
H2W H 0.2181 0.0013 0.2361 0.051 Uiso 1 1 d R . .
O1 O 0.1236(3) 0.0335(4) 0.16232(12) 0.0690(11) Uani 1 1 d . . .
N1 N 0.0443(5) -0.0605(4) 0.24210(15) 0.0623(13) Uani 1 1 d . . .
Li1 Li 0.3169(8) 0.0361(6) 0.1765(2) 0.0454(17) Uani 1 1 d . . .
C1 C -0.0270(7) -0.0482(6) 0.2017(2) 0.082(2) Uani 1 1 d . . .
H1A H -0.0650 0.0204 0.2009 0.098 Uiso 1 1 d R . .
H1B H -0.0919 -0.0999 0.1995 0.098 Uiso 1 1 d R . .
Cl1 Cl 0.46833(9) -0.02874(7) 0.30945(3) 0.0339(2) Uani 1 1 d . . .
O2 O 0.2826(3) 0.1876(3) 0.15172(11) 0.0566(9) Uani 1 1 d . . .
N2 N 0.4980(5) 0.0818(3) 0.14706(11) 0.0515(11) Uani 1 1 d . . .
C2 C 0.0370(6) -0.0576(6) 0.1677(3) 0.088(2) Uani 1 1 d . . .
H2A H 0.0839 -0.1221 0.1700 0.105 Uiso 1 1 d R . .
H2B H -0.0208 -0.0625 0.1438 0.105 Uiso 1 1 d R . .
N3 N 0.6737(3) 0.1623(3) 0.30684(11) 0.0355(7) Uani 1 1 d . . .
H3 H 0.6233 0.1101 0.3098 0.043 Uiso 1 1 d R . .
O3 O 0.3816(4) -0.1068(3) 0.15474(13) 0.0651(11) Uani 1 1 d . . .
C3 C 0.0798(6) 0.1363(8) 0.1630(2) 0.093(3) Uani 1 1 d . . .
H3A H 0.0854 0.1597 0.1908 0.112 Uiso 1 1 d R . .
H3B H -0.0054 0.1376 0.1520 0.112 Uiso 1 1 d R . .
N4 N 0.2965(4) 0.0603(3) 0.37772(11) 0.0424(9) Uani 1 1 d . . .
H4 H 0.3479 0.0460 0.3597 0.051 Uiso 1 1 d R . .
O4 O 0.2365(3) -0.1984(3) 0.21131(13) 0.0632(11) Uani 1 1 d . . .
C4 C 0.1550(7) 0.2065(5) 0.1387(2) 0.086(3) Uani 1 1 d . . .
H4A H 0.1362 0.1924 0.1102 0.103 Uiso 1 1 d R . .
H4B H 0.1357 0.2792 0.1436 0.103 Uiso 1 1 d R . .
O5 O 0.8032(3) 0.2775(3) 0.34358(12) 0.0628(10) Uani 1 1 d . . .
C5 C 0.3605(7) 0.2320(4) 0.12523(17) 0.0689(18) Uani 1 1 d . . .
H5A H 0.3561 0.3078 0.1266 0.083 Uiso 1 1 d R . .
H5B H 0.3361 0.2107 0.0977 0.083 Uiso 1 1 d R . .
O6 O 0.2855(5) 0.1395(4) 0.43903(12) 0.0773(13) Uani 1 1 d . . .
C6 C 0.4902(6) 0.1964(4) 0.13821(15) 0.0584(14) Uani 1 1 d . . .
H6A H 0.5413 0.2127 0.1172 0.070 Uiso 1 1 d R . .
H6B H 0.5219 0.2345 0.1622 0.070 Uiso 1 1 d R . .
C7 C 0.4486(8) 0.0184(5) 0.11021(16) 0.083(2) Uani 1 1 d . . .
H7A H 0.5025 0.0285 0.0895 0.099 Uiso 1 1 d R . .
H7B H 0.3685 0.0445 0.1000 0.099 Uiso 1 1 d R . .
C8 C 0.4418(6) -0.0953(4) 0.11936(16) 0.0635(15) Uani 1 1 d . . .
H8A H 0.3941 -0.1307 0.0973 0.076 Uiso 1 1 d R . .
H8B H 0.5225 -0.1264 0.1230 0.076 Uiso 1 1 d R . .
C9 C 0.3853(5) -0.2146(4) 0.1691(2) 0.0663(17) Uani 1 1 d . . .
H9A H 0.4650 -0.2450 0.1669 0.080 Uiso 1 1 d R . .
H9B H 0.3255 -0.2551 0.1521 0.080 Uiso 1 1 d R . .
C10 C 0.3585(5) -0.2226(4) 0.2108(2) 0.0651(16) Uani 1 1 d . . .
H10A H 0.3740 -0.2930 0.2210 0.078 Uiso 1 1 d R . .
H10B H 0.4089 -0.1742 0.2277 0.078 Uiso 1 1 d R . .
C11 C 0.1998(7) -0.2015(4) 0.25237(18) 0.0710(19) Uani 1 1 d . . .
H11A H 0.2501 -0.1541 0.2697 0.085 Uiso 1 1 d R . .
H11B H 0.2116 -0.2717 0.2632 0.085 Uiso 1 1 d R . .
C12 C 0.0720(7) -0.1723(4) 0.2521(2) 0.0714(17) Uani 1 1 d . . .
H12A H 0.0233 -0.2156 0.2326 0.086 Uiso 1 1 d R . .
H12B H 0.0467 -0.1874 0.2783 0.086 Uiso 1 1 d R . .
C13 C 0.6244(6) 0.0508(4) 0.16314(15) 0.0561(14) Uani 1 1 d . . .
H13A H 0.6745 0.0515 0.1411 0.067 Uiso 1 1 d R . .
H13B H 0.6224 -0.0205 0.1730 0.067 Uiso 1 1 d R . .
C14 C 0.6829(4) 0.1217(3) 0.19697(15) 0.0438(10) Uani 1 1 d . . .
C15 C 0.6566(4) 0.1103(3) 0.23687(13) 0.0366(9) Uani 1 1 d . . .
H15A H 0.5998 0.0560 0.2429 0.044 Uiso 1 1 d R . .
C16 C 0.7090(3) 0.1765(3) 0.26753(14) 0.0366(9) Uani 1 1 d . . .
C17 C 0.7914(4) 0.2554(3) 0.25825(17) 0.0453(11) Uani 1 1 d . . .
H17A H 0.8296 0.3007 0.2792 0.054 Uiso 1 1 d R . .
C18 C 0.8183(4) 0.2666(4) 0.21886(19) 0.0533(13) Uani 1 1 d . . .
H18A H 0.8742 0.3211 0.2124 0.064 Uiso 1 1 d R . .
C19 C 0.7656(5) 0.2013(4) 0.18874(17) 0.0520(12) Uani 1 1 d . . .
H19A H 0.7859 0.2105 0.1615 0.062 Uiso 1 1 d R . .
C20 C 0.7183(4) 0.2137(3) 0.34159(15) 0.0442(10) Uani 1 1 d . . .
C21 C 0.6567(5) 0.1872(3) 0.37813(14) 0.0437(10) Uani 1 1 d . . .
C22 C 0.5316(4) 0.1637(3) 0.37610(13) 0.0404(9) Uani 1 1 d . . .
H22A H 0.4818 0.1639 0.3503 0.048 Uiso 1 1 d R . .
C23 C 0.4778(5) 0.1401(4) 0.41161(13) 0.0486(12) Uani 1 1 d . . .
C24 C 0.5516(7) 0.1437(4) 0.44888(14) 0.0655(18) Uani 1 1 d . . .
H24A H 0.5133 0.1286 0.4730 0.079 Uiso 1 1 d R . .
C25 C 0.6746(7) 0.1669(4) 0.45197(16) 0.0695(19) Uani 1 1 d . . .
C26 C 0.7264(6) 0.1896(4) 0.41623(17) 0.0614(16) Uani 1 1 d . . .
H26A H 0.8128 0.2061 0.4180 0.074 Uiso 1 1 d R . .
C27 C 0.3441(5) 0.1137(4) 0.41084(14) 0.0524(13) Uani 1 1 d . . .
C28 C 0.1709(4) 0.0334(4) 0.36703(15) 0.0459(11) Uani 1 1 d . . .
C29 C 0.1333(4) 0.0132(4) 0.32661(16) 0.0472(11) Uani 1 1 d . . .
H29A H 0.1924 0.0158 0.3072 0.057 Uiso 1 1 d R . .
C30 C 0.0111(4) -0.0108(4) 0.31372(19) 0.0551(13) Uani 1 1 d . . .
C31 C -0.0723(5) -0.0198(5) 0.3420(3) 0.073(2) Uani 1 1 d . . .
H31A H -0.1562 -0.0394 0.3335 0.087 Uiso 1 1 d R . .
C32 C -0.0360(6) -0.0023(5) 0.3817(3) 0.078(2) Uani 1 1 d . . .
H32A H -0.0955 -0.0095 0.4008 0.094 Uiso 1 1 d R . .
C33 C 0.0851(6) 0.0260(4) 0.39547(19) 0.0645(16) Uani 1 1 d . . .
H33A H 0.1079 0.0408 0.4237 0.077 Uiso 1 1 d R . .
C34 C -0.0399(5) -0.0170(6) 0.2701(2) 0.0743(19) Uani 1 1 d . . .
H34A H -0.1136 -0.0590 0.2680 0.089 Uiso 1 1 d R . .
H34B H -0.0630 0.0532 0.2611 0.089 Uiso 1 1 d R . .
C35 C 0.7564(9) 0.1698(6) 0.49297(19) 0.101(3) Uani 1 1 d . . .
C36 C 0.6863(10) 0.1406(6) 0.52820(18) 0.117(4) Uani 1 1 d . . .
H36A H 0.7374 0.1421 0.5537 0.140 Uiso 1 1 d R . .
H36B H 0.6195 0.1898 0.5289 0.140 Uiso 1 1 d R . .
H36C H 0.6536 0.0706 0.5234 0.140 Uiso 1 1 d R . .
C37 C 0.8071(12) 0.2844(7) 0.4988(2) 0.145(5) Uani 1 1 d . . .
H37A H 0.8559 0.3075 0.4781 0.174 Uiso 1 1 d R . .
H37B H 0.7349 0.3279 0.4984 0.174 Uiso 1 1 d R . .
H37C H 0.8547 0.2899 0.5249 0.174 Uiso 1 1 d R . .
C38 C 0.8622(10) 0.0916(8) 0.4911(3) 0.126(4) Uani 1 1 d . . .
H38A H 0.9112 0.1100 0.4698 0.151 Uiso 1 1 d R . .
H38B H 0.9127 0.0933 0.5168 0.151 Uiso 1 1 d R . .
H38C H 0.8290 0.0218 0.4864 0.151 Uiso 1 1 d R . .
O21S O 0.6278(10) 0.4218(8) 0.5419(3) 0.087(3) Uani 0.50 1 d P . .
O22S O 0.4606(8) 0.4903(7) 0.5050(3) 0.065(2) Uani 0.50 1 d P . .
C21S C 0.5424(15) 0.4852(10) 0.5374(4) 0.075(4) Uani 0.50 1 d P . .
C22S C 0.517(2) 0.5593(14) 0.5704(5) 0.116(7) Uani 0.50 1 d P . .
H22B H 0.5776 0.5514 0.5935 0.139 Uiso 0.50 1 d PR . .
H22C H 0.5151 0.6317 0.5615 0.139 Uiso 0.50 1 d PR . .
H22D H 0.4374 0.5397 0.5777 0.139 Uiso 0.50 1 d PR . .
C23S C 0.4699(15) 0.4097(12) 0.4746(4) 0.079(4) Uani 0.50 1 d P . .
H23A H 0.4561 0.3412 0.4857 0.095 Uiso 0.50 1 d PR . .
H23B H 0.5508 0.4106 0.4657 0.095 Uiso 0.50 1 d PR . .
C24S C 0.3723(15) 0.4326(14) 0.4406(4) 0.084(4) Uani 0.50 1 d P . .
H24B H 0.3765 0.3800 0.4199 0.101 Uiso 0.50 1 d PR . .
H24C H 0.2919 0.4313 0.4498 0.101 Uiso 0.50 1 d PR . .
H24D H 0.3872 0.5012 0.4297 0.101 Uiso 0.50 1 d PR . .
O1S O 0.6183(17) -0.3032(11) 0.4132(5) 0.129(6) Uani 0.50 1 d P A 1
O2S O 0.6880(13) -0.2125(8) 0.4644(3) 0.087(3) Uani 0.50 1 d P A 1
C1S C 0.6560(8) -0.2204(8) 0.4268(3) 0.0435(19) Uani 0.50 1 d P A 1
C2S C 0.643(3) -0.1194(14) 0.4042(10) 0.068(7) Uani 0.50 1 d P A 1
H2SA H 0.6192 -0.1372 0.3763 0.082 Uiso 0.50 1 d PR A 1
H2SB H 0.5791 -0.0770 0.4140 0.082 Uiso 0.50 1 d PR A 1
H2SC H 0.7185 -0.0803 0.4066 0.082 Uiso 0.50 1 d PR A 1
C3S C 0.708(2) -0.3062(12) 0.4892(4) 0.106(7) Uani 0.50 1 d P A 1
H3SA H 0.6327 -0.3464 0.4845 0.128 Uiso 0.50 1 d PR A 1
H3SB H 0.7198 -0.2877 0.5174 0.128 Uiso 0.50 1 d PR A 1
C4S C 0.813(2) -0.376(2) 0.4803(9) 0.152(11) Uani 0.50 1 d P A 1
H4SA H 0.8192 -0.4389 0.4967 0.183 Uiso 0.50 1 d PR A 1
H4SB H 0.8007 -0.3956 0.4521 0.183 Uiso 0.50 1 d PR A 1
H4SC H 0.8886 -0.3364 0.4853 0.183 Uiso 0.50 1 d PR A 1
O1SA O 0.7014(13) -0.3244(12) 0.4216(5) 0.104(4) Uani 0.50 1 d P B 2
O2SA O 0.7563(11) -0.1693(12) 0.4430(4) 0.100(4) Uani 0.50 1 d P B 2
C1SA C 0.7603(13) -0.258(2) 0.4485(7) 0.103(7) Uani 0.50 1 d P B 2
C2SA C 0.844(3) -0.300(2) 0.4822(9) 0.139(10) Uani 0.50 1 d P B 2
H2SD H 0.8779 -0.2416 0.4986 0.167 Uiso 0.50 1 d PR B 2
H2SE H 0.7957 -0.3434 0.4980 0.167 Uiso 0.50 1 d PR B 2
H2SF H 0.9101 -0.3406 0.4733 0.167 Uiso 0.50 1 d PR B 2
C3SA C 0.657(2) -0.119(3) 0.4117(11) 0.082(9) Uani 0.50 1 d P B 2
H3SC H 0.6493 -0.1604 0.3873 0.098 Uiso 0.50 1 d PR B 2
H3SD H 0.6775 -0.0475 0.4052 0.098 Uiso 0.50 1 d PR B 2
C4SA C 0.5386(17) -0.1262(15) 0.4305(6) 0.103(5) Uani 0.50 1 d P B 2
H4SD H 0.4722 -0.0978 0.4123 0.124 Uiso 0.50 1 d PR B 2
H4SE H 0.5201 -0.1981 0.4370 0.124 Uiso 0.50 1 d PR B 2
H4SF H 0.5484 -0.0848 0.4549 0.124 Uiso 0.50 1 d PR B 2

loop_
_atom_site_aniso_label
_atom_site_aniso_U_11
_atom_site_aniso_U_22
_atom_site_aniso_U_33
_atom_site_aniso_U_23
_atom_site_aniso_U_13
_atom_site_aniso_U_12
O1W 0.0521(18) 0.0280(14) 0.0449(16) 0.0013(12) -0.0036(13) -0.0023(13)
O1 0.044(2) 0.101(3) 0.060(2) 0.004(2) -0.0010(17) -0.002(2)
N1 0.069(3) 0.045(2) 0.069(3) 0.012(2) -0.009(2) -0.028(2)
Li1 0.053(4) 0.039(4) 0.043(4) -0.005(3) 0.003(3) 0.009(3)
C1 0.085(5) 0.063(4) 0.094(5) 0.010(3) -0.009(4) -0.034(4)
Cl1 0.0352(5) 0.0286(4) 0.0391(5) -0.0036(4) 0.0096(4) 0.0015(3)
O2 0.064(2) 0.0386(17) 0.062(2) 0.0028(15) -0.0168(17) 0.0069(16)
N2 0.094(3) 0.0280(17) 0.0338(18) 0.0037(14) 0.0104(19) 0.0001(19)
C2 0.050(3) 0.065(4) 0.144(7) -0.025(4) -0.007(4) -0.008(3)
N3 0.0299(16) 0.0288(16) 0.0470(19) 0.0031(14) 0.0003(14) -0.0029(13)
O3 0.076(3) 0.0428(19) 0.081(3) -0.0196(18) 0.029(2) -0.0103(18)
C3 0.055(4) 0.156(8) 0.068(4) -0.010(5) 0.003(3) 0.035(5)
N4 0.051(2) 0.0392(19) 0.0407(19) 0.0032(15) 0.0233(16) 0.0126(16)
O4 0.053(2) 0.0341(17) 0.095(3) 0.0082(18) -0.0246(19) -0.0059(15)
C4 0.102(5) 0.049(3) 0.093(5) -0.021(3) -0.048(4) 0.037(3)
O5 0.054(2) 0.0464(19) 0.081(3) 0.0063(18) -0.0232(18) -0.0184(16)
C5 0.111(5) 0.035(2) 0.055(3) 0.013(2) -0.021(3) -0.004(3)
O6 0.110(4) 0.077(3) 0.052(2) -0.008(2) 0.040(2) 0.026(3)
C6 0.102(4) 0.030(2) 0.045(3) 0.0107(19) 0.015(3) 0.003(2)
C7 0.163(7) 0.053(3) 0.034(3) 0.009(2) 0.018(3) 0.023(4)
C8 0.091(4) 0.051(3) 0.047(3) -0.008(2) 0.002(3) 0.017(3)
C9 0.037(2) 0.031(2) 0.128(6) -0.015(3) -0.001(3) 0.0024(19)
C10 0.062(3) 0.036(2) 0.091(4) -0.013(3) -0.020(3) 0.007(2)
C11 0.119(6) 0.029(2) 0.059(3) 0.012(2) -0.018(3) -0.013(3)
C12 0.098(5) 0.038(3) 0.077(4) 0.011(3) 0.004(3) -0.024(3)
C13 0.090(4) 0.033(2) 0.052(3) 0.0031(19) 0.036(3) 0.007(2)
C14 0.048(2) 0.032(2) 0.056(3) 0.0066(18) 0.026(2) 0.0086(18)
C15 0.0339(19) 0.0255(17) 0.052(2) 0.0060(16) 0.0142(17) 0.0028(15)
C16 0.0260(17) 0.0271(18) 0.058(2) 0.0052(17) 0.0086(17) 0.0022(14)
C17 0.0263(19) 0.0304(19) 0.080(3) 0.008(2) 0.011(2) -0.0001(16)
C18 0.035(2) 0.035(2) 0.094(4) 0.016(2) 0.026(2) 0.0026(18)
C19 0.050(3) 0.041(2) 0.070(3) 0.017(2) 0.033(2) 0.010(2)
C20 0.039(2) 0.0303(19) 0.059(3) 0.0007(18) -0.0128(19) -0.0004(17)
C21 0.055(3) 0.0271(19) 0.044(2) -0.0056(17) -0.0127(19) 0.0025(18)
C22 0.054(3) 0.0311(19) 0.034(2) -0.0054(16) -0.0039(18) 0.0100(18)
C23 0.079(3) 0.035(2) 0.032(2) -0.0054(17) 0.005(2) 0.018(2)
C24 0.124(6) 0.040(3) 0.029(2) -0.0071(19) -0.004(3) 0.027(3)
C25 0.118(5) 0.040(3) 0.041(3) -0.012(2) -0.031(3) 0.015(3)
C26 0.080(4) 0.031(2) 0.063(3) -0.010(2) -0.035(3) 0.007(2)
C27 0.078(4) 0.043(2) 0.039(2) 0.0035(19) 0.022(2) 0.022(2)
C28 0.048(2) 0.035(2) 0.059(3) 0.0133(19) 0.028(2) 0.0151(19)
C29 0.041(2) 0.039(2) 0.065(3) 0.012(2) 0.025(2) 0.0017(18)
C30 0.040(2) 0.043(2) 0.085(4) 0.024(2) 0.021(2) 0.003(2)
C31 0.043(3) 0.050(3) 0.133(6) 0.040(4) 0.043(3) 0.014(2)
C32 0.058(3) 0.066(4) 0.122(6) 0.029(4) 0.064(4) 0.021(3)
C33 0.077(4) 0.048(3) 0.078(4) 0.017(3) 0.050(3) 0.025(3)
C34 0.035(2) 0.083(4) 0.106(5) 0.032(4) 0.011(3) -0.015(3)
C35 0.171(8) 0.062(4) 0.053(3) -0.011(3) -0.061(4) 0.006(4)
C36 0.234(11) 0.068(4) 0.036(3) -0.008(3) -0.042(5) 0.012(6)
C37 0.255(13) 0.083(5) 0.076(5) -0.009(4) -0.082(7) -0.044(7)
C38 0.161(9) 0.108(7) 0.089(5) 0.005(5) -0.080(6) 0.019(6)
O21S 0.113(8) 0.090(7) 0.055(5) -0.009(4) -0.004(5) 0.052(6)
O22S 0.081(7) 0.056(5) 0.056(5) 0.001(4) -0.002(5) 0.029(6)
C21S 0.109(10) 0.059(7) 0.055(6) -0.003(5) 0.001(7) 0.037(7)
C22S 0.19(2) 0.092(11) 0.065(9) -0.013(8) -0.015(11) 0.069(13)
C23S 0.109(11) 0.074(8) 0.054(7) 0.000(6) 0.009(7) 0.025(8)
C24S 0.079(9) 0.107(12) 0.066(8) 0.000(8) 0.006(7) 0.003(9)
O1S 0.161(14) 0.082(8) 0.125(10) 0.025(7) -0.070(11) -0.041(10)
O2S 0.154(11) 0.062(5) 0.044(4) -0.004(4) 0.012(5) 0.000(6)
C1S 0.036(4) 0.054(5) 0.040(4) -0.007(4) 0.003(3) -0.002(4)
C2S 0.108(19) 0.030(7) 0.067(10) -0.015(7) 0.008(10) 0.002(8)
C3S 0.20(2) 0.062(8) 0.055(7) -0.009(6) -0.006(10) 0.033(11)
C4S 0.125(19) 0.16(2) 0.17(2) 0.09(2) 0.000(16) 0.019(19)
O1SA 0.080(8) 0.110(10) 0.128(11) -0.029(9) 0.034(8) -0.004(8)
O2SA 0.084(8) 0.115(10) 0.103(9) -0.023(8) 0.024(6) -0.020(7)
C1SA 0.042(7) 0.16(2) 0.109(14) 0.061(15) 0.015(8) 0.000(10)
C2SA 0.14(2) 0.105(17) 0.18(2) 0.061(18) 0.032(17) 0.014(15)
C3SA 0.045(8) 0.12(2) 0.085(16) 0.009(12) 0.012(9) 0.002(9)
C4SA 0.105(13) 0.090(11) 0.117(13) 0.007(10) 0.027(11) -0.019(10)

loop_
_atom_type_symbol
_atom_type_description
_atom_type_scat_dispersion_real
_atom_type_scat_dispersion_imag
_atom_type_scat_source
C C 0.0033 0.0016 'International Tables Vol C Tables 4.2.6.8 and 6.1.1.4'
H H 0.0000 0.0000 'International Tables Vol C Tables 4.2.6.8 and 6.1.1.4'
Li Li -0.0003 0.0001 'International Tables Vol C Tables 4.2.6.8 and 6.1.1.4'
N N 0.0061 0.0033 'International Tables Vol C Tables 4.2.6.8 and 6.1.1.4'
O O 0.0106 0.0060 'International Tables Vol C Tables 4.2.6.8 and 6.1.1.4'
Cl Cl 0.1484 0.1585 'International Tables Vol C Tables 4.2.6.8 and 6.1.1.4'

loop_
_geom_angle_atom_site_label_1
_geom_angle_atom_site_label_2
_geom_angle_atom_site_label_3
_geom_angle
_geom_angle_site_symmetry_1
_geom_angle_site_symmetry_3
_geom_angle_publ_flag
C3 O1 C2 119.4(5) . . ?
C3 O1 Li1 108.6(5) . . ?
C2 O1 Li1 127.4(4) . . ?
C12 N1 C1 112.2(5) . . ?
C12 N1 C34 110.0(5) . . ?
C1 N1 C34 103.1(5) . . ?
O1W Li1 O3 115.0(4) . . ?
O1W Li1 O2 110.1(4) . . ?
O3 Li1 O2 134.6(4) . . ?
O1W Li1 O1 89.9(4) . . ?
O3 Li1 O1 106.0(4) . . ?
O2 Li1 O1 78.3(3) . . ?
O1W Li1 N2 126.5(4) . . ?
O3 Li1 N2 75.0(3) . . ?
O2 Li1 N2 74.7(3) . . ?
O1 Li1 N2 140.3(4) . . ?
O1W Li1 C7 155.1(4) . . ?
O3 Li1 C7 55.4(2) . . ?
O2 Li1 C7 81.3(3) . . ?
O1 Li1 C7 114.5(4) . . ?
N2 Li1 C7 33.1(2) . . ?
C2 C1 N1 117.5(7) . . ?
C5 O2 C4 112.3(5) . . ?
C5 O2 Li1 121.0(4) . . ?
C4 O2 Li1 113.3(4) . . ?
C13 N2 C6 111.3(4) . . ?
C13 N2 C7 112.8(4) . . ?
C6 N2 C7 110.6(4) . . ?
C13 N2 Li1 125.1(3) . . ?
C6 N2 Li1 106.8(4) . . ?
C7 N2 Li1 87.9(4) . . ?
C1 C2 O1 113.9(6) . . ?
C20 N3 C16 127.7(4) . . ?
C8 O3 C9 111.8(4) . . ?
C8 O3 Li1 113.8(4) . . ?
C9 O3 Li1 134.3(4) . . ?
O1 C3 C4 109.6(5) . . ?
C27 N4 C28 126.9(4) . . ?
C10 O4 C11 111.8(5) . . ?
O2 C4 C3 108.1(5) . . ?
O2 C5 C6 108.5(4) . . ?
N2 C6 C5 112.5(5) . . ?
C8 C7 N2 111.9(4) . . ?
C8 C7 Li1 82.7(4) . . ?
N2 C7 Li1 59.0(3) . . ?
O3 C8 C7 108.0(4) . . ?
O3 C9 C10 112.3(5) . . ?
O4 C10 C9 107.1(5) . . ?
C12 C11 O4 110.5(5) . . ?
C11 C12 N1 114.9(5) . . ?
N2 C13 C14 114.2(4) . . ?
C15 C14 C19 117.7(5) . . ?
C15 C14 C13 121.8(4) . . ?
C19 C14 C13 120.5(4) . . ?
C16 C15 C14 121.4(4) . . ?
C15 C16 C17 119.4(4) . . ?
C15 C16 N3 117.8(3) . . ?
C17 C16 N3 122.8(4) . . ?
C18 C17 C16 119.4(5) . . ?
C19 C18 C17 120.8(4) . . ?
C18 C19 C14 121.2(5) . . ?
O5 C20 N3 123.8(5) . . ?
O5 C20 C21 120.8(4) . . ?
N3 C20 C21 115.4(4) . . ?
C22 C21 C26 118.7(5) . . ?
C22 C21 C20 122.5(4) . . ?
C26 C21 C20 118.7(5) . . ?
C21 C22 C23 120.2(4) . . ?
C24 C23 C22 118.7(5) . . ?
C24 C23 C27 119.2(5) . . ?
C22 C23 C27 122.1(4) . . ?
C25 C24 C23 122.6(6) . . ?
C24 C25 C26 117.8(5) . . ?
C24 C25 C35 122.7(7) . . ?
C26 C25 C35 119.6(7) . . ?
C25 C26 C21 122.0(6) . . ?
O6 C27 N4 124.5(6) . . ?
O6 C27 C23 120.9(5) . . ?
N4 C27 C23 114.5(4) . . ?
C29 C28 C33 119.4(5) . . ?
C29 C28 N4 117.6(4) . . ?
C33 C28 N4 123.1(5) . . ?
C28 C29 C30 120.8(4) . . ?
C31 C30 C29 119.4(6) . . ?
C31 C30 C34 116.7(5) . . ?
C29 C30 C34 123.5(4) . . ?
C32 C31 C30 120.2(6) . . ?
C31 C32 C33 121.7(5) . . ?
C32 C33 C28 118.4(6) . . ?
N1 C34 C30 115.8(5) . . ?
C36 C35 C38 108.8(7) . . ?
C36 C35 C25 112.5(8) . . ?
C38 C35 C25 108.4(6) . . ?
C36 C35 C37 109.6(7) . . ?
C38 C35 C37 110.4(9) . . ?
C25 C35 C37 107.2(5) . . ?
O22S O22S C21S 75.5(12) 3_666 . ?
O22S O22S C21S 62.9(11) 3_666 3_666 ?
C21S O22S C21S 138.4(7) . 3_666 ?
O22S O22S C23S 79.1(12) 3_666 . ?
C21S O22S C23S 116.1(9) . . ?
C21S O22S C23S 57.6(8) 3_666 . ?
O22S O22S C23S 63.3(12) 3_666 3_666 ?
C21S O22S C23S 56.1(8) . 3_666 ?
C21S O22S C23S 101.8(9) 3_666 3_666 ?
C23S O22S C23S 142.4(7) . 3_666 ?
O21S C21S O22S 124.5(11) . . ?
O21S C21S C23S 135.1(17) . 3_666 ?
O22S C21S C23S 71.6(9) . 3_666 ?
O21S C21S O22S 101.2(10) . 3_666 ?
O22S C21S O22S 41.6(7) . 3_666 ?
C23S C21S O22S 61.5(8) 3_666 3_666 ?
O21S C21S C22S 121.6(13) . . ?
O22S C21S C22S 113.8(12) . . ?
C23S C21S C22S 65.6(10) 3_666 . ?
O22S C21S C22S 126.6(11) 3_666 . ?
O21S C21S C24S 88.4(13) . 3_666 ?
O22S C21S C24S 132.7(12) . 3_666 ?
C23S C21S C24S 61.3(10) 3_666 3_666 ?
O22S C21S C24S 105.5(12) 3_666 3_666 ?
C22S C21S C24S 51.2(11) . 3_666 ?
C24S C22S C21S 65.9(12) 3_666 . ?
C24S C22S C23S 62.0(13) 3_666 3_666 ?
C21S C22S C23S 54.2(9) . 3_666 ?
C21S C23S O22S 60.9(8) 3_666 . ?
C21S C23S C24S 63.8(10) 3_666 . ?
O22S C23S C24S 106.9(11) . . ?
C21S C23S C22S 60.2(9) 3_666 3_666 ?
O22S C23S C22S 120.6(12) . 3_666 ?
C24S C23S C22S 50.4(10) . 3_666 ?
C21S C23S O22S 52.2(9) 3_666 3_666 ?
O22S C23S O22S 37.6(7) . 3_666 ?
C24S C23S O22S 115.8(12) . 3_666 ?
C22S C23S O22S 96.8(12) 3_666 3_666 ?
C22S C24S C23S 67.6(12) 3_666 . ?
C22S C24S C21S 62.9(11) 3_666 3_666 ?
C23S C24S C21S 54.8(9) . 3_666 ?
C1S O2S C3S 120.3(10) . . ?
O1S C1S O2S 119.4(12) . . ?
O1S C1S C2S 123.6(14) . . ?
O2S C1S C2S 115.6(14) . . ?
O2S C3S C4S 115.9(18) . . ?
C1SA O2SA C3SA 121.6(18) . . ?
O2SA C1SA O1SA 120.5(18) . . ?
O2SA C1SA C2SA 119(3) . . ?
O1SA C1SA C2SA 120(3) . . ?
C4SA C3SA O2SA 105(2) . . ?

loop_
_geom_bond_atom_site_label_1
_geom_bond_atom_site_label_2
_geom_bond_distance
_geom_bond_site_symmetry_2
_geom_bond_publ_flag
O1W Li1 1.896(8) . ?
O1 C3 1.386(10) . ?
O1 C2 1.512(8) . ?
O1 Li1 2.110(9) . ?
N1 C12 1.474(7) . ?
N1 C1 1.482(8) . ?
N1 C34 1.481(9) . ?
Li1 O3 2.096(8) . ?
Li1 O2 2.101(8) . ?
Li1 N2 2.370(10) . ?
Li1 C7 2.764(10) . ?
C1 C2 1.393(11) . ?
O2 C5 1.405(8) . ?
O2 C4 1.431(7) . ?
N2 C13 1.475(8) . ?
N2 C6 1.479(6) . ?
N2 C7 1.510(7) . ?
N3 C20 1.365(6) . ?
N3 C16 1.410(5) . ?
O3 C8 1.412(7) . ?
O3 C9 1.443(7) . ?
C3 C4 1.502(12) . ?
N4 C27 1.343(7) . ?
N4 C28 1.418(6) . ?
O4 C10 1.367(7) . ?
O4 C11 1.461(8) . ?
O5 C20 1.224(5) . ?
C5 C6 1.501(9) . ?
O6 C27 1.232(5) . ?
C7 C8 1.473(8) . ?
C9 C10 1.449(9) . ?
C11 C12 1.441(10) . ?
C13 C14 1.519(7) . ?
C14 C15 1.391(6) . ?
C14 C19 1.399(6) . ?
C15 C16 1.390(6) . ?
C16 C17 1.399(5) . ?
C17 C18 1.376(7) . ?
C18 C19 1.371(8) . ?
C20 C21 1.487(7) . ?
C21 C22 1.391(7) . ?
C21 C26 1.401(6) . ?
C22 C23 1.404(6) . ?
C23 C24 1.399(7) . ?
C23 C27 1.494(8) . ?
C24 C25 1.366(10) . ?
C25 C26 1.397(9) . ?
C25 C35 1.542(7) . ?
C28 C29 1.381(7) . ?
C28 C33 1.402(6) . ?
C29 C30 1.388(7) . ?
C30 C31 1.380(7) . ?
C30 C34 1.493(9) . ?
C31 C32 1.351(10) . ?
C32 C33 1.396(10) . ?
C35 C36 1.511(13) . ?
C35 C38 1.526(13) . ?
C35 C37 1.554(11) . ?
O21S C21S 1.225(14) . ?
O22S O22S 0.986(16) 3_666 ?
O22S C21S 1.322(16) . ?
O22S C21S 1.437(15) 3_666 ?
O22S C23S 1.445(16) . ?
O22S C23S 1.587(18) 3_666 ?
C21S C23S 1.389(19) 3_666 ?
C21S O22S 1.437(15) 3_666 ?
C21S C22S 1.486(18) . ?
C21S C24S 1.52(2) 3_666 ?
C22S C24S 1.30(3) 3_666 ?
C22S C23S 1.56(2) 3_666 ?
C23S C21S 1.389(19) 3_666 ?
C23S C24S 1.491(19) . ?
C23S C22S 1.56(2) 3_666 ?
C23S O22S 1.587(18) 3_666 ?
C24S C22S 1.30(3) 3_666 ?
C24S C21S 1.52(2) 3_666 ?
O1S C1S 1.195(16) . ?
O2S C1S 1.259(12) . ?
O2S C3S 1.445(17) . ?
C1S C2S 1.48(3) . ?
C3S C4S 1.51(3) . ?
O1SA C1SA 1.34(3) . ?
O2SA C1SA 1.13(3) . ?
O2SA C3SA 1.55(4) . ?
C1SA C2SA 1.46(3) . ?
C3SA C4SA 1.50(3) . ?
